data_7152280
loop_
_publ_author_name
'Haketa, Yohei'
'Takayama, Mayumi'
'Maeda, Hiromitsu'

_publ_section_title
;
 Solid-state supramolecular assemblies consisting of planar charged
 species.
;
_journal_issue 13
_journal_name_full 'Organic &amp; biomolecular chemistry'
_journal_page_first 2603
_journal_page_last 2606
_journal_paper_doi 10.1039/c2ob07059f
_journal_volume 10
_journal_year 2012
_chemical_formula_sum 'C51 H50 B2 Cl3 F4 N7 O4'
_chemical_formula_weight 1028.95
_chemical_name_systematic
;
?
;
_space_group_IT_number 2
_symmetry_cell_setting triclinic
_symmetry_Int_Tables_number 2
_symmetry_space_group_name_Hall '-P 1'
_symmetry_space_group_name_H-M 'P -1'
_atom_sites_solution_hydrogens geom
_atom_sites_solution_primary direct
_atom_sites_solution_secondary difmap
_audit_creation_method SHELXL-97
_cell_angle_alpha 88.838(14)
_cell_angle_beta 86.545(14)
_cell_angle_gamma 73.382(12)
_cell_formula_units_Z 2
_cell_length_a 8.553(2)
_cell_length_b 13.788(4)
_cell_length_c 20.858(8)
_cell_measurement_temperature 143(2)
_cell_volume 2352.7(13)
_computing_structure_refinement 'SHELXL-97 (Sheldrick, 1997)'
_computing_structure_solution 'SHELXS-97 (Sheldrick, 1990)'
_diffrn_ambient_temperature 143(2)
_diffrn_detector_area_resol_mean 10.00
_diffrn_measured_fraction_theta_full 0.944
_diffrn_measured_fraction_theta_max 0.944
_diffrn_measurement_device_type 'Rigaku RAXIS-RAPID'
_diffrn_measurement_method \w
_diffrn_radiation_monochromator graphite
_diffrn_radiation_source 'fine-focus sealed tube'
_diffrn_radiation_type MoK\a
_diffrn_radiation_wavelength 0.71075
_diffrn_reflns_av_R_equivalents 0.0395
_diffrn_reflns_av_sigmaI/netI 0.0553
_diffrn_reflns_limit_h_max 11
_diffrn_reflns_limit_h_min -11
_diffrn_reflns_limit_k_max 17
_diffrn_reflns_limit_k_min -17
_diffrn_reflns_limit_l_max 27
_diffrn_reflns_limit_l_min -27
_diffrn_reflns_number 22626
_diffrn_reflns_theta_full 27.49
_diffrn_reflns_theta_max 27.49
_diffrn_reflns_theta_min 3.08
_exptl_absorpt_coefficient_mu 0.267
_exptl_absorpt_correction_T_max 0.9486
_exptl_absorpt_correction_T_min 0.8250
_exptl_absorpt_correction_type none
_exptl_crystal_colour red
_exptl_crystal_density_diffrn 1.452
_exptl_crystal_density_method 'not measured'
_exptl_crystal_description prism
_exptl_crystal_F_000 1068
_exptl_crystal_size_max 0.75
_exptl_crystal_size_mid 0.20
_exptl_crystal_size_min 0.20
_refine_diff_density_max 0.849
_refine_diff_density_min -0.841
_refine_diff_density_rms 0.076
_refine_ls_extinction_method none
_refine_ls_goodness_of_fit_ref 1.057
_refine_ls_hydrogen_treatment constr
_refine_ls_matrix_type full
_refine_ls_number_parameters 653
_refine_ls_number_reflns 10176
_refine_ls_number_restraints 0
_refine_ls_restrained_S_all 1.057
_refine_ls_R_factor_all 0.0926
_refine_ls_R_factor_gt 0.0649
_refine_ls_shift/su_max 0.000
_refine_ls_shift/su_mean 0.000
_refine_ls_structure_factor_coef Fsqd
_refine_ls_weighting_details 'calc w=1/[\s^2^(Fo^2^)+(0.0921P)^2^+2.3903P] where P=(Fo^2^+2Fc^2^)/3'
_refine_ls_weighting_scheme calc
_refine_ls_wR_factor_gt 0.1725
_refine_ls_wR_factor_ref 0.1949
_reflns_number_gt 7205
_reflns_number_total 10176
_reflns_threshold_expression >2sigma(I)
_cod_data_source_file c2ob07059f.txt
_cod_data_source_block 90525
_cod_original_sg_symbol_Hall '- P 1'
_cod_original_sg_symbol_H-M 'P - 1'
_cod_database_code 7152280

loop_
_symmetry_equiv_pos_as_xyz
'x, y, z'
'-x, -y, -z'

loop_
_atom_site_label
_atom_site_type_symbol
_atom_site_fract_x
_atom_site_fract_y
_atom_site_fract_z
_atom_site_U_iso_or_equiv
_atom_site_adp_type
_atom_site_occupancy
_atom_site_symmetry_multiplicity
_atom_site_calc_flag
_atom_site_refinement_flags
_atom_site_disorder_assembly
_atom_site_disorder_group
C1 C 1.2609(4) 0.6288(3) 0.05205(17) 0.0457(8) Uani 1 1 d . . .
H1 H 1.3222 0.5595 0.0504 0.055 Uiso 1 1 calc R . .
C2 C 1.2764(4) 0.7020(3) 0.00922(16) 0.0444(8) Uani 1 1 d . . .
H2 H 1.3507 0.6921 -0.0274 0.053 Uiso 1 1 calc R . .
C3 C 1.1698(3) 0.7903(2) 0.02722(12) 0.0258(6) Uani 1 1 d . . .
H3 H 1.1568 0.8531 0.0054 0.031 Uiso 1 1 calc R . .
C4 C 1.0824(3) 0.7758(2) 0.08206(13) 0.0298(6) Uani 1 1 d . . .
C5 C 0.9562(3) 0.8552(2) 0.11111(13) 0.0291(6) Uani 1 1 d . . .
C6 C 0.8618(3) 0.8404(2) 0.16496(13) 0.0290(6) Uani 1 1 d . . .
H4 H 0.8775 0.7745 0.1827 0.035 Uiso 1 1 calc R . .
C7 C 0.7446(3) 0.9223(2) 0.19258(13) 0.0265(6) Uani 1 1 d . . .
C8 C 0.6514(3) 0.9147(2) 0.25043(13) 0.0255(6) Uani 1 1 d . . .
C9 C 0.5255(3) 0.9879(2) 0.28207(14) 0.0296(6) Uani 1 1 d . . .
H5 H 0.4835 1.0566 0.2693 0.036 Uiso 1 1 calc R . .
C10 C 0.4723(3) 0.9423(2) 0.33561(13) 0.0304(6) Uani 1 1 d . . .
H6 H 0.3873 0.9739 0.3663 0.036 Uiso 1 1 calc R . .
C11 C 0.5653(3) 0.8428(2) 0.33594(13) 0.0292(6) Uani 1 1 d . . .
H7 H 0.5548 0.7936 0.3671 0.035 Uiso 1 1 calc R . .
C12 C 0.3908(5) 0.3816(4) 0.16151(19) 0.0618(12) Uani 1 1 d . . .
H8 H 0.3862 0.4217 0.1237 0.074 Uiso 1 1 calc R . .
C13 C 0.5149(5) 0.2991(3) 0.17559(15) 0.0473(9) Uani 1 1 d . . .
H9 H 0.6133 0.2729 0.1500 0.057 Uiso 1 1 calc R . .
C14 C 0.4743(3) 0.2604(2) 0.23262(12) 0.0235(5) Uani 1 1 d . . .
H10 H 0.5385 0.2016 0.2533 0.028 Uiso 1 1 calc R . .
C15 C 0.3244(3) 0.3208(2) 0.25531(13) 0.0260(6) Uani 1 1 d . . .
C16 C 0.2411(3) 0.3083(2) 0.31525(13) 0.0260(6) Uani 1 1 d . . .
C17 C 0.1113(3) 0.3842(2) 0.34086(14) 0.0302(6) Uani 1 1 d . . .
H11 H 0.0760 0.4471 0.3190 0.036 Uiso 1 1 calc R . .
C18 C 0.0325(3) 0.3689(2) 0.39843(13) 0.0274(6) Uani 1 1 d . . .
C19 C -0.1006(3) 0.4440(2) 0.42851(13) 0.0269(6) Uani 1 1 d . . .
C20 C -0.1884(4) 0.4385(2) 0.48601(14) 0.0366(7) Uani 1 1 d . . .
H12 H -0.1760 0.3806 0.5129 0.044 Uiso 1 1 calc R . .
C21 C -0.2983(4) 0.5341(3) 0.49701(15) 0.0387(7) Uani 1 1 d . . .
H13 H -0.3743 0.5533 0.5328 0.046 Uiso 1 1 calc R . .
C22 C -0.2765(4) 0.5950(2) 0.44683(15) 0.0343(7) Uani 1 1 d . . .
H14 H -0.3351 0.6643 0.4420 0.041 Uiso 1 1 calc R . .
C23 C 1.3820(3) 0.9163(2) 0.12557(13) 0.0284(6) Uani 1 1 d . . .
H15 H 1.4126 0.9532 0.0904 0.034 Uiso 1 1 calc R . .
C24 C 1.4543(3) 0.8142(2) 0.13141(13) 0.0299(6) Uani 1 1 d . . .
H16 H 1.5375 0.7821 0.1002 0.036 Uiso 1 1 calc R . .
C25 C 1.4128(3) 0.7561(2) 0.18007(13) 0.0273(6) Uani 1 1 d . . .
H17 H 1.4696 0.6862 0.1832 0.033 Uiso 1 1 calc R . .
C26 C 1.2863(3) 0.8006(2) 0.22486(12) 0.0226(5) Uani 1 1 d . . .
C27 C 1.1145(3) 0.7906(2) 0.32015(12) 0.0227(5) Uani 1 1 d . . .
C28 C 1.0669(3) 0.7351(2) 0.37053(13) 0.0265(6) Uani 1 1 d . . .
H18 H 1.1133 0.6639 0.3729 0.032 Uiso 1 1 calc R . .
C29 C 0.9512(3) 0.7854(2) 0.41702(13) 0.0273(6) Uani 1 1 d . . .
H19 H 0.9205 0.7470 0.4513 0.033 Uiso 1 1 calc R . .
C30 C 0.8789(3) 0.8877(2) 0.41596(12) 0.0259(6) Uani 1 1 d . . .
H20 H 0.8014 0.9190 0.4493 0.031 Uiso 1 1 calc R . .
C31 C 0.9200(3) 0.9459(2) 0.36551(12) 0.0217(5) Uani 1 1 d . . .
C32 C 0.8962(3) 1.1078(2) 0.31301(12) 0.0225(5) Uani 1 1 d . . .
C33 C 0.8319(3) 1.2125(2) 0.31065(13) 0.0282(6) Uani 1 1 d . . .
H21 H 0.7537 1.2468 0.3430 0.034 Uiso 1 1 calc R . .
C34 C 0.8824(4) 1.2663(2) 0.26119(14) 0.0310(6) Uani 1 1 d . . .
H22 H 0.8351 1.3375 0.2597 0.037 Uiso 1 1 calc R . .
C35 C 0.9989(4) 1.2212(2) 0.21359(14) 0.0303(6) Uani 1 1 d . . .
H23 H 1.0283 1.2605 0.1795 0.036 Uiso 1 1 calc R . .
C36 C 1.0719(3) 1.1177(2) 0.21644(13) 0.0272(6) Uani 1 1 d . . .
C37 C 1.2631(3) 0.9650(2) 0.17201(13) 0.0264(6) Uani 1 1 d . . .
C38 C 1.2121(3) 0.9061(2) 0.22116(12) 0.0228(5) Uani 1 1 d . . .
C39 C 1.0894(3) 0.9540(2) 0.26790(12) 0.0210(5) Uani 1 1 d . . .
C40 C 1.0185(3) 1.0593(2) 0.26532(12) 0.0230(5) Uani 1 1 d . . .
C41 C 1.0422(3) 0.8961(2) 0.31779(11) 0.0207(5) Uani 1 1 d . . .
C42 C 0.7201(3) 1.0980(2) 0.40912(12) 0.0248(6) Uani 1 1 d . . .
H24 H 0.6562 1.0508 0.4229 0.030 Uiso 1 1 calc R . .
H25 H 0.6446 1.1584 0.3900 0.030 Uiso 1 1 calc R . .
C43 C 0.7922(3) 1.1297(2) 0.46745(13) 0.0288(6) Uani 1 1 d . . .
H26 H 0.8649 1.0690 0.4874 0.035 Uiso 1 1 calc R . .
H27 H 0.8590 1.1751 0.4535 0.035 Uiso 1 1 calc R . .
C44 C 0.6598(4) 1.1836(3) 0.51660(15) 0.0445(9) Uani 1 1 d . . .
H28 H 0.5961 1.2481 0.4987 0.067 Uiso 1 1 calc R . .
H29 H 0.7100 1.1965 0.5553 0.067 Uiso 1 1 calc R . .
H30 H 0.5876 1.1412 0.5276 0.067 Uiso 1 1 calc R . .
C45 C 1.3037(3) 0.6349(2) 0.27502(13) 0.0248(5) Uani 1 1 d . . .
H31 H 1.3390 0.6097 0.2309 0.030 Uiso 1 1 calc R . .
H32 H 1.2193 0.6030 0.2917 0.030 Uiso 1 1 calc R . .
C46 C 1.4497(3) 0.6029(2) 0.31704(14) 0.0289(6) Uani 1 1 d . . .
H33 H 1.5388 0.6291 0.2982 0.035 Uiso 1 1 calc R . .
H34 H 1.4176 0.6328 0.3603 0.035 Uiso 1 1 calc R . .
C47 C 1.5116(4) 0.4881(2) 0.32298(16) 0.0369(7) Uani 1 1 d . . .
H35 H 1.4250 0.4624 0.3433 0.055 Uiso 1 1 calc R . .
H36 H 1.6069 0.4697 0.3493 0.055 Uiso 1 1 calc R . .
H37 H 1.5425 0.4583 0.2802 0.055 Uiso 1 1 calc R . .
C48 C 1.2726(4) 1.1314(2) 0.12845(14) 0.0332(7) Uani 1 1 d . . .
H38 H 1.3904 1.0964 0.1205 0.040 Uiso 1 1 calc R . .
H39 H 1.2626 1.1972 0.1489 0.040 Uiso 1 1 calc R . .
C49 C 1.1920(4) 1.1496(3) 0.06531(15) 0.0374(7) Uani 1 1 d . . .
H40 H 1.0776 1.1922 0.0719 0.045 Uiso 1 1 calc R . .
H41 H 1.1913 1.0844 0.0465 0.045 Uiso 1 1 calc R . .
C50 C 1.2891(4) 1.2035(3) 0.01977(15) 0.0404(8) Uani 1 1 d . . .
H42 H 1.2952 1.2657 0.0400 0.061 Uiso 1 1 calc R . .
H43 H 1.2340 1.2204 -0.0205 0.061 Uiso 1 1 calc R . .
H44 H 1.3997 1.1588 0.0109 0.061 Uiso 1 1 calc R . .
C51 C -0.1556(5) 0.5406(3) 0.0932(2) 0.0570(10) Uani 1 1 d . . .
H45 H -0.1575 0.5564 0.1394 0.068 Uiso 1 1 calc R A 1
H46 H -0.1215 0.5946 0.0693 0.068 Uiso 1 1 calc R A 1
N1 N 1.1975(3) 1.06896(19) 0.17313(11) 0.0307(5) Uani 1 1 d . . .
N2 N 0.8482(3) 1.04842(17) 0.36029(10) 0.0227(5) Uani 1 1 d . . .
N3 N 1.2312(3) 0.74480(17) 0.27265(10) 0.0233(5) Uani 1 1 d . . .
N4 N 0.6735(3) 0.82648(18) 0.28495(11) 0.0267(5) Uani 1 1 d . . .
H47 H 0.7465 0.7686 0.2753 0.032 Uiso 1 1 calc R . .
N5 N 1.1398(4) 0.6736(3) 0.09839(15) 0.0516(8) Uani 1 1 d . . .
H48 H 1.1058 0.6434 0.1317 0.062 Uiso 1 1 calc R . .
N6 N 0.2713(4) 0.3976(2) 0.21156(16) 0.0503(8) Uani 1 1 d . . .
H49 H 0.1797 0.4472 0.2147 0.060 Uiso 1 1 calc R . .
N7 N -0.1581(3) 0.54075(18) 0.40501(12) 0.0291(5) Uani 1 1 d . . .
H50 H -0.1235 0.5637 0.3688 0.035 Uiso 1 1 calc R . .
O1 O 0.0775(3) 0.28246(17) 0.42848(10) 0.0424(6) Uani 1 1 d . . .
O2 O 0.2972(3) 0.22263(17) 0.34490(10) 0.0454(6) Uani 1 1 d . . .
O3 O 0.7138(2) 1.01272(16) 0.16642(10) 0.0336(5) Uani 1 1 d . . .
O4 O 0.9319(3) 0.94458(17) 0.08417(10) 0.0376(5) Uani 1 1 d . . .
B1 B 0.2234(4) 0.2000(3) 0.40712(16) 0.0319(7) Uani 1 1 d . . .
B2 B 0.7839(4) 1.0283(3) 0.10202(17) 0.0327(7) Uani 1 1 d . . .
F1 F 0.1751(3) 0.11480(16) 0.40145(13) 0.0618(7) Uani 1 1 d . . .
F2 F 0.3352(2) 0.1869(2) 0.45230(9) 0.0615(7) Uani 1 1 d . . .
F3 F 0.8240(3) 1.11683(15) 0.10060(11) 0.0518(6) Uani 1 1 d . . .
F4 F 0.6692(2) 1.02997(17) 0.05724(9) 0.0504(5) Uani 1 1 d . . .
Cl1 Cl 0.90015(9) 0.60091(6) 0.25426(3) 0.03294(18) Uani 1 1 d . . .
Cl2 Cl -0.34760(18) 0.55337(14) 0.07629(9) 0.0593(7) Uani 0.603(3) 1 d P B 1
Cl3 Cl 0.00019(13) 0.42907(8) 0.07967(5) 0.0633(3) Uani 1 1 d . B .
Cl4 Cl -0.3250(3) 0.4866(2) 0.12618(14) 0.0595(10) Uani 0.397(3) 1 d P B 2

loop_
_atom_site_aniso_label
_atom_site_aniso_U_11
_atom_site_aniso_U_22
_atom_site_aniso_U_33
_atom_site_aniso_U_23
_atom_site_aniso_U_13
_atom_site_aniso_U_12
C1 0.049(2) 0.0402(19) 0.0401(18) -0.0072(15) 0.0030(15) -0.0017(16)
C2 0.0422(19) 0.053(2) 0.0304(16) -0.0032(15) 0.0040(14) -0.0030(16)
C3 0.0228(13) 0.0326(15) 0.0172(12) 0.0044(10) 0.0029(10) -0.0013(11)
C4 0.0281(14) 0.0381(16) 0.0223(13) 0.0023(11) -0.0019(10) -0.0082(12)
C5 0.0242(14) 0.0365(16) 0.0260(14) 0.0065(12) -0.0038(10) -0.0076(12)
C6 0.0291(15) 0.0330(15) 0.0243(14) 0.0017(11) 0.0010(11) -0.0085(12)
C7 0.0258(14) 0.0298(15) 0.0249(13) 0.0043(11) -0.0020(10) -0.0095(11)
C8 0.0253(13) 0.0302(15) 0.0225(13) 0.0010(11) -0.0021(10) -0.0102(11)
C9 0.0304(15) 0.0270(14) 0.0319(15) -0.0004(11) -0.0008(11) -0.0091(12)
C10 0.0304(15) 0.0356(16) 0.0253(14) -0.0055(12) 0.0034(11) -0.0105(12)
C11 0.0342(15) 0.0333(15) 0.0208(13) -0.0005(11) 0.0040(11) -0.0117(12)
C12 0.075(3) 0.084(3) 0.045(2) 0.035(2) -0.0194(19) -0.051(3)
C13 0.049(2) 0.075(3) 0.0251(15) -0.0057(16) 0.0089(14) -0.0310(19)
C14 0.0223(13) 0.0252(13) 0.0219(12) -0.0029(10) 0.0036(10) -0.0057(11)
C15 0.0251(13) 0.0263(14) 0.0266(13) -0.0026(11) -0.0006(10) -0.0073(11)
C16 0.0271(14) 0.0244(14) 0.0263(13) -0.0001(11) -0.0035(10) -0.0068(11)
C17 0.0257(14) 0.0266(14) 0.0355(15) 0.0032(12) 0.0033(11) -0.0040(11)
C18 0.0261(14) 0.0266(14) 0.0284(14) -0.0007(11) -0.0023(11) -0.0056(11)
C19 0.0259(14) 0.0274(14) 0.0251(13) -0.0003(11) 0.0001(10) -0.0045(11)
C20 0.0389(17) 0.0364(17) 0.0285(15) 0.0057(13) 0.0049(12) -0.0028(13)
C21 0.0348(17) 0.0422(18) 0.0313(16) 0.0008(13) 0.0050(12) -0.0001(14)
C22 0.0288(15) 0.0309(15) 0.0366(16) -0.0018(12) 0.0048(12) 0.0005(12)
C23 0.0307(14) 0.0350(15) 0.0193(13) -0.0032(11) 0.0074(10) -0.0109(12)
C24 0.0258(14) 0.0387(16) 0.0227(13) -0.0078(12) 0.0091(10) -0.0067(12)
C25 0.0249(13) 0.0298(15) 0.0239(13) -0.0058(11) 0.0044(10) -0.0033(11)
C26 0.0235(13) 0.0274(14) 0.0174(12) -0.0047(10) 0.0008(9) -0.0081(11)
C27 0.0199(12) 0.0300(14) 0.0174(12) -0.0036(10) 0.0005(9) -0.0060(11)
C28 0.0277(14) 0.0279(14) 0.0238(13) 0.0011(11) 0.0013(10) -0.0086(11)
C29 0.0280(14) 0.0364(16) 0.0189(12) 0.0016(11) 0.0017(10) -0.0120(12)
C30 0.0249(13) 0.0355(15) 0.0180(12) -0.0030(11) 0.0043(10) -0.0104(11)
C31 0.0195(12) 0.0292(14) 0.0160(11) -0.0051(10) 0.0009(9) -0.0065(10)
C32 0.0223(13) 0.0275(14) 0.0167(12) -0.0041(10) 0.0024(9) -0.0061(11)
C33 0.0248(13) 0.0326(15) 0.0234(13) -0.0054(11) 0.0040(10) -0.0030(11)
C34 0.0310(15) 0.0275(15) 0.0298(14) -0.0021(11) -0.0005(11) -0.0009(12)
C35 0.0358(16) 0.0280(15) 0.0247(14) 0.0015(11) 0.0051(11) -0.0069(12)
C36 0.0287(14) 0.0305(15) 0.0197(12) -0.0032(11) 0.0052(10) -0.0054(12)
C37 0.0266(14) 0.0283(14) 0.0218(13) -0.0020(11) 0.0045(10) -0.0048(11)
C38 0.0213(12) 0.0284(14) 0.0174(12) -0.0041(10) 0.0028(9) -0.0052(11)
C39 0.0185(12) 0.0279(14) 0.0158(11) -0.0039(10) 0.0011(9) -0.0056(10)
C40 0.0221(13) 0.0281(14) 0.0165(12) -0.0029(10) 0.0022(9) -0.0042(11)
C41 0.0174(12) 0.0288(14) 0.0158(11) -0.0029(10) 0.0004(9) -0.0064(10)
C42 0.0219(13) 0.0317(14) 0.0184(12) -0.0069(10) 0.0066(10) -0.0051(11)
C43 0.0240(13) 0.0399(16) 0.0217(13) -0.0090(11) 0.0034(10) -0.0081(12)
C44 0.0345(17) 0.071(2) 0.0289(16) -0.0246(16) 0.0096(13) -0.0167(16)
C45 0.0262(13) 0.0234(13) 0.0251(13) -0.0034(10) 0.0014(10) -0.0080(11)
C46 0.0275(14) 0.0279(14) 0.0307(14) -0.0057(11) -0.0006(11) -0.0067(11)
C47 0.0360(17) 0.0277(16) 0.0454(18) -0.0020(13) -0.0083(13) -0.0051(13)
C48 0.0351(16) 0.0359(16) 0.0300(15) -0.0028(12) 0.0036(12) -0.0133(13)
C49 0.0353(16) 0.0437(18) 0.0327(16) -0.0047(13) 0.0005(12) -0.0110(14)
C50 0.0411(18) 0.0470(19) 0.0299(16) 0.0075(14) 0.0071(13) -0.0096(15)
C51 0.059(2) 0.058(2) 0.050(2) -0.0056(19) 0.0003(18) -0.010(2)
N1 0.0376(14) 0.0295(13) 0.0212(11) 0.0002(9) 0.0103(10) -0.0059(11)
N2 0.0211(11) 0.0286(12) 0.0164(10) -0.0046(9) 0.0044(8) -0.0047(9)
N3 0.0223(11) 0.0259(12) 0.0210(11) -0.0035(9) 0.0040(8) -0.0063(9)
N4 0.0341(13) 0.0265(12) 0.0204(11) -0.0024(9) 0.0031(9) -0.0108(10)
N5 0.058(2) 0.0541(19) 0.0437(17) 0.0028(14) -0.0028(14) -0.0180(16)
N6 0.0486(18) 0.0454(18) 0.059(2) 0.0117(15) -0.0132(14) -0.0152(14)
N7 0.0266(12) 0.0277(12) 0.0299(12) 0.0022(10) 0.0040(9) -0.0038(10)
O1 0.0521(14) 0.0326(12) 0.0286(11) 0.0056(9) 0.0132(10) 0.0066(10)
O2 0.0535(14) 0.0359(12) 0.0293(11) 0.0057(9) 0.0121(10) 0.0120(11)
O3 0.0338(11) 0.0304(11) 0.0335(11) 0.0085(9) 0.0065(8) -0.0065(9)
O4 0.0308(11) 0.0392(12) 0.0369(12) 0.0146(10) 0.0089(9) -0.0040(9)
B1 0.0296(17) 0.0321(17) 0.0274(16) 0.0005(13) 0.0038(13) 0.0006(14)
B2 0.0277(17) 0.0329(18) 0.0325(17) 0.0134(14) 0.0043(13) -0.0026(14)
F1 0.0444(12) 0.0458(12) 0.0940(18) -0.0263(12) 0.0279(11) -0.0157(10)
F2 0.0285(10) 0.118(2) 0.0299(10) 0.0019(11) -0.0017(8) -0.0085(11)
F3 0.0528(12) 0.0382(11) 0.0622(13) 0.0095(10) 0.0218(10) -0.0154(9)
F4 0.0358(10) 0.0681(14) 0.0345(10) 0.0081(9) 0.0013(8) 0.0043(10)
Cl1 0.0413(4) 0.0332(4) 0.0245(3) -0.0001(3) 0.0017(3) -0.0117(3)
Cl2 0.0393(8) 0.0593(11) 0.0737(13) -0.0299(9) 0.0056(7) -0.0048(7)
Cl3 0.0607(6) 0.0616(6) 0.0522(6) 0.0071(5) -0.0007(4) 0.0062(5)
Cl4 0.0465(14) 0.0620(18) 0.074(2) -0.0256(14) 0.0112(12) -0.0221(12)

loop_
_atom_type_symbol
_atom_type_description
_atom_type_scat_dispersion_real
_atom_type_scat_dispersion_imag
_atom_type_scat_source
C C 0.0033 0.0016 'International Tables Vol C Tables 4.2.6.8 and 6.1.1.4'
H H 0.0000 0.0000 'International Tables Vol C Tables 4.2.6.8 and 6.1.1.4'
B B 0.0013 0.0007 'International Tables Vol C Tables 4.2.6.8 and 6.1.1.4'
Cl Cl 0.1484 0.1585 'International Tables Vol C Tables 4.2.6.8 and 6.1.1.4'
F F 0.0171 0.0103 'International Tables Vol C Tables 4.2.6.8 and 6.1.1.4'
N N 0.0061 0.0033 'International Tables Vol C Tables 4.2.6.8 and 6.1.1.4'
O O 0.0106 0.0060 'International Tables Vol C Tables 4.2.6.8 and 6.1.1.4'

loop_
_geom_angle_atom_site_label_1
_geom_angle_atom_site_label_2
_geom_angle_atom_site_label_3
_geom_angle
C2 C1 N5 107.9(3)
C2 C1 H1 126.1
N5 C1 H1 126.1
C3 C2 C1 108.9(3)
C3 C2 H2 125.5
C1 C2 H2 125.5
C2 C3 C4 109.2(3)
C2 C3 H3 125.4
C4 C3 H3 125.4
C3 C4 N5 107.1(3)
C3 C4 C5 122.0(3)
N5 C4 C5 130.9(3)
O4 C5 C6 121.2(3)
O4 C5 C4 116.2(2)
C6 C5 C4 122.5(3)
C5 C6 C7 119.6(3)
C5 C6 H4 120.2
C7 C6 H4 120.2
O3 C7 C6 121.2(2)
O3 C7 C8 115.9(2)
C6 C7 C8 122.9(3)
N4 C8 C9 107.3(2)
N4 C8 C7 123.0(2)
C9 C8 C7 129.7(3)
C10 C9 C8 107.5(3)
C10 C9 H5 126.3
C8 C9 H5 126.3
C11 C10 C9 107.3(2)
C11 C10 H6 126.4
C9 C10 H6 126.4
N4 C11 C10 109.0(3)
N4 C11 H7 125.5
C10 C11 H7 125.5
C13 C12 N6 108.7(3)
C13 C12 H8 125.7
N6 C12 H8 125.7
C14 C13 C12 108.3(3)
C14 C13 H9 125.9
C12 C13 H9 125.9
C13 C14 C15 108.3(3)
C13 C14 H10 125.8
C15 C14 H10 125.8
C14 C15 N6 108.1(3)
C14 C15 C16 125.9(3)
N6 C15 C16 126.0(3)
O2 C16 C17 121.8(3)
O2 C16 C15 116.5(2)
C17 C16 C15 121.7(3)
C16 C17 C18 120.1(3)
C16 C17 H11 120.0
C18 C17 H11 120.0
O1 C18 C17 120.7(3)
O1 C18 C19 115.8(2)
C17 C18 C19 123.5(3)
N7 C19 C20 107.5(2)
N7 C19 C18 123.3(2)
C20 C19 C18 129.1(3)
C19 C20 C21 107.2(3)
C19 C20 H12 126.4
C21 C20 H12 126.4
C22 C21 C20 107.5(3)
C22 C21 H13 126.2
C20 C21 H13 126.2
N7 C22 C21 109.0(3)
N7 C22 H14 125.5
C21 C22 H14 125.5
C24 C23 C37 118.9(3)
C24 C23 H15 120.5
C37 C23 H15 120.5
C25 C24 C23 123.4(2)
C25 C24 H16 118.3
C23 C24 H16 118.3
C24 C25 C26 119.3(3)
C24 C25 H17 120.3
C26 C25 H17 120.3
N3 C26 C25 122.1(2)
N3 C26 C38 119.3(2)
C25 C26 C38 118.6(2)
N3 C27 C28 121.8(3)
N3 C27 C41 119.2(2)
C28 C27 C41 119.0(2)
C29 C28 C27 119.1(3)
C29 C28 H18 120.4
C27 C28 H18 120.4
C30 C29 C28 123.2(3)
C30 C29 H19 118.4
C28 C29 H19 118.4
C29 C30 C31 119.6(2)
C29 C30 H20 120.2
C31 C30 H20 120.2
N2 C31 C30 122.7(2)
N2 C31 C41 119.1(2)
C30 C31 C41 118.2(2)
N2 C32 C33 122.9(2)
N2 C32 C40 118.4(2)
C33 C32 C40 118.7(2)
C34 C33 C32 119.6(2)
C34 C33 H21 120.2
C32 C33 H21 120.2
C33 C34 C35 123.0(3)
C33 C34 H22 118.5
C35 C34 H22 118.5
C36 C35 C34 118.9(3)
C36 C35 H23 120.6
C34 C35 H23 120.6
C35 C36 N1 121.9(3)
C35 C36 C40 119.7(2)
N1 C36 C40 118.5(2)
N1 C37 C23 122.1(3)
N1 C37 C38 118.9(2)
C23 C37 C38 118.9(3)
C26 C38 C39 119.7(2)
C26 C38 C37 120.7(2)
C39 C38 C37 119.6(2)
C41 C39 C40 120.5(2)
C41 C39 C38 119.6(2)
C40 C39 C38 119.8(2)
C39 C40 C36 120.2(2)
C39 C40 C32 119.8(2)
C36 C40 C32 120.0(2)
C39 C41 C27 120.1(2)
C39 C41 C31 119.0(2)
C27 C41 C31 120.9(2)
N2 C42 C43 111.7(2)
N2 C42 H24 109.3
C43 C42 H24 109.3
N2 C42 H25 109.3
C43 C42 H25 109.3
H24 C42 H25 107.9
C44 C43 C42 111.5(2)
C44 C43 H26 109.3
C42 C43 H26 109.3
C44 C43 H27 109.3
C42 C43 H27 109.3
H26 C43 H27 108.0
C43 C44 H28 109.5
C43 C44 H29 109.5
H28 C44 H29 109.5
C43 C44 H30 109.5
H28 C44 H30 109.5
H29 C44 H30 109.5
N3 C45 C46 113.1(2)
N3 C45 H31 109.0
C46 C45 H31 109.0
N3 C45 H32 109.0
C46 C45 H32 109.0
H31 C45 H32 107.8
C47 C46 C45 111.3(2)
C47 C46 H33 109.4
C45 C46 H33 109.4
C47 C46 H34 109.4
C45 C46 H34 109.4
H33 C46 H34 108.0
C46 C47 H35 109.5
C46 C47 H36 109.5
H35 C47 H36 109.5
C46 C47 H37 109.5
H35 C47 H37 109.5
H36 C47 H37 109.5
N1 C48 C49 111.9(3)
N1 C48 H38 109.2
C49 C48 H38 109.2
N1 C48 H39 109.2
C49 C48 H39 109.2
H38 C48 H39 107.9
C48 C49 C50 108.3(3)
C48 C49 H40 110.0
C50 C49 H40 110.0
C48 C49 H41 110.0
C50 C49 H41 110.0
H40 C49 H41 108.4
C49 C50 H42 109.5
C49 C50 H43 109.5
H42 C50 H43 109.5
C49 C50 H44 109.5
H42 C50 H44 109.5
H43 C50 H44 109.5
Cl2 C51 Cl3 122.7(3)
Cl2 C51 Cl4 44.34(16)
Cl3 C51 Cl4 99.8(2)
Cl2 C51 H45 106.6
Cl3 C51 H45 106.6
Cl4 C51 H45 79.5
Cl2 C51 H46 106.6
Cl3 C51 H46 106.6
Cl4 C51 H46 149.4
H45 C51 H46 106.6
C37 N1 C36 122.7(2)
C37 N1 C48 118.4(2)
C36 N1 C48 118.8(2)
C31 N2 C32 123.0(2)
C31 N2 C42 118.4(2)
C32 N2 C42 118.6(2)
C26 N3 C27 121.8(2)
C26 N3 C45 119.3(2)
C27 N3 C45 118.8(2)
C11 N4 C8 109.0(2)
C11 N4 H47 125.5
C8 N4 H47 125.5
C1 N5 C4 106.9(3)
C1 N5 H48 126.6
C4 N5 H48 126.6
C15 N6 C12 106.6(3)
C15 N6 H49 126.7
C12 N6 H49 126.7
C22 N7 C19 108.7(2)
C22 N7 H50 125.6
C19 N7 H50 125.6
C18 O1 B1 122.6(2)
C16 O2 B1 122.1(2)
C7 O3 B2 121.3(2)
C5 O4 B2 120.8(2)
F2 B1 F1 110.5(3)
F2 B1 O2 109.0(3)
F1 B1 O2 109.3(3)
F2 B1 O1 108.3(3)
F1 B1 O1 107.4(3)
O2 B1 O1 112.3(2)
F3 B2 F4 110.5(3)
F3 B2 O3 109.7(3)
F4 B2 O3 108.7(2)
F3 B2 O4 109.0(2)
F4 B2 O4 107.4(3)
O3 B2 O4 111.6(2)

loop_
_geom_bond_atom_site_label_1
_geom_bond_atom_site_label_2
_geom_bond_distance
C1 C2 1.364(5)
C1 N5 1.388(5)
C1 H1 0.9500
C2 C3 1.341(4)
C2 H2 0.9500
C3 C4 1.371(4)
C3 H3 0.9500
C4 N5 1.395(4)
C4 C5 1.415(4)
C5 O4 1.311(4)
C5 C6 1.390(4)
C6 C7 1.387(4)
C6 H4 0.9500
C7 O3 1.313(3)
C7 C8 1.424(4)
C8 N4 1.373(4)
C8 C9 1.391(4)
C9 C10 1.387(4)
C9 H5 0.9500
C10 C11 1.375(4)
C10 H6 0.9500
C11 N4 1.345(3)
C11 H7 0.9500
C12 C13 1.357(6)
C12 N6 1.391(5)
C12 H8 0.9500
C13 C14 1.361(4)
C13 H9 0.9500
C14 C15 1.377(4)
C14 H10 0.9500
C15 N6 1.377(4)
C15 C16 1.433(4)
C16 O2 1.300(3)
C16 C17 1.379(4)
C17 C18 1.383(4)
C17 H11 0.9500
C18 O1 1.303(4)
C18 C19 1.424(4)
C19 N7 1.375(4)
C19 C20 1.388(4)
C20 C21 1.397(4)
C20 H12 0.9500
C21 C22 1.366(4)
C21 H13 0.9500
C22 N7 1.354(4)
C22 H14 0.9500
C23 C24 1.372(4)
C23 C37 1.393(4)
C23 H15 0.9500
C24 C25 1.373(4)
C24 H16 0.9500
C25 C26 1.394(3)
C25 H17 0.9500
C26 N3 1.388(3)
C26 C38 1.413(4)
C27 N3 1.387(3)
C27 C28 1.396(4)
C27 C41 1.410(4)
C28 C29 1.385(4)
C28 H18 0.9500
C29 C30 1.369(4)
C29 H19 0.9500
C30 C31 1.399(4)
C30 H20 0.9500
C31 N2 1.376(3)
C31 C41 1.430(3)
C32 N2 1.386(3)
C32 C33 1.392(4)
C32 C40 1.426(3)
C33 C34 1.378(4)
C33 H21 0.9500
C34 C35 1.384(4)
C34 H22 0.9500
C35 C36 1.386(4)
C35 H23 0.9500
C36 N1 1.385(3)
C36 C40 1.421(4)
C37 N1 1.383(4)
C37 C38 1.419(4)
C38 C39 1.412(3)
C39 C41 1.408(4)
C39 C40 1.405(4)
C42 N2 1.473(3)
C42 C43 1.523(4)
C42 H24 0.9900
C42 H25 0.9900
C43 C44 1.515(4)
C43 H26 0.9900
C43 H27 0.9900
C44 H28 0.9800
C44 H29 0.9800
C44 H30 0.9800
C45 N3 1.465(3)
C45 C46 1.524(4)
C45 H31 0.9900
C45 H32 0.9900
C46 C47 1.524(4)
C46 H33 0.9900
C46 H34 0.9900
C47 H35 0.9800
C47 H36 0.9800
C47 H37 0.9800
C48 N1 1.494(4)
C48 C49 1.506(4)
C48 H38 0.9900
C48 H39 0.9900
C49 C50 1.540(4)
C49 H40 0.9900
C49 H41 0.9900
C50 H42 0.9800
C50 H43 0.9800
C50 H44 0.9800
C51 Cl2 1.660(5)
C51 Cl3 1.738(4)
C51 Cl4 1.898(5)
C51 H45 0.9900
C51 H46 0.9900
N4 H47 0.8800
N5 H48 0.8800
N6 H49 0.8800
N7 H50 0.8800
O1 B1 1.480(4)
O2 B1 1.475(4)
O3 B2 1.475(4)
O4 B2 1.482(4)
B1 F2 1.355(4)
B1 F1 1.362(4)
B2 F3 1.359(4)
B2 F4 1.390(4)

loop_
_geom_torsion_atom_site_label_1
_geom_torsion_atom_site_label_2
_geom_torsion_atom_site_label_3
_geom_torsion_atom_site_label_4
_geom_torsion
N5 C1 C2 C3 0.0(4)
C1 C2 C3 C4 -0.3(4)
C2 C3 C4 N5 0.5(4)
C2 C3 C4 C5 -177.7(3)
C3 C4 C5 O4 -2.7(4)
N5 C4 C5 O4 179.6(3)
C3 C4 C5 C6 177.0(3)
N5 C4 C5 C6 -0.7(5)
O4 C5 C6 C7 -3.0(4)
C4 C5 C6 C7 177.4(3)
C5 C6 C7 O3 4.4(4)
C5 C6 C7 C8 -175.2(3)
O3 C7 C8 N4 -177.4(2)
C6 C7 C8 N4 2.3(4)
O3 C7 C8 C9 3.8(4)
C6 C7 C8 C9 -176.5(3)
N4 C8 C9 C10 -0.2(3)
C7 C8 C9 C10 178.7(3)
C8 C9 C10 C11 -0.1(3)
C9 C10 C11 N4 0.4(3)
N6 C12 C13 C14 2.0(4)
C12 C13 C14 C15 -1.4(4)
C13 C14 C15 N6 0.3(4)
C13 C14 C15 C16 -177.4(3)
C14 C15 C16 O2 -13.5(4)
N6 C15 C16 O2 169.2(3)
C14 C15 C16 C17 164.8(3)
N6 C15 C16 C17 -12.5(5)
O2 C16 C17 C18 -2.7(5)
C15 C16 C17 C18 179.2(3)
C16 C17 C18 O1 -1.3(5)
C16 C17 C18 C19 179.0(3)
O1 C18 C19 N7 176.6(3)
C17 C18 C19 N7 -3.6(5)
O1 C18 C19 C20 1.0(5)
C17 C18 C19 C20 -179.3(3)
N7 C19 C20 C21 -0.7(4)
C18 C19 C20 C21 175.5(3)
C19 C20 C21 C22 0.2(4)
C20 C21 C22 N7 0.3(4)
C37 C23 C24 C25 1.8(5)
C23 C24 C25 C26 2.8(5)
C24 C25 C26 N3 175.7(3)
C24 C25 C26 C38 -4.2(4)
N3 C27 C28 C29 179.1(2)
C41 C27 C28 C29 -0.5(4)
C27 C28 C29 C30 0.6(4)
C28 C29 C30 C31 1.0(4)
C29 C30 C31 N2 177.7(2)
C29 C30 C31 C41 -2.4(4)
N2 C32 C33 C34 -178.3(3)
C40 C32 C33 C34 2.7(4)
C32 C33 C34 C35 -1.7(5)
C33 C34 C35 C36 -1.8(5)
C34 C35 C36 N1 -175.2(3)
C34 C35 C36 C40 4.2(4)
C24 C23 C37 N1 173.0(3)
C24 C23 C37 C38 -4.6(4)
N3 C26 C38 C39 3.2(4)
C25 C26 C38 C39 -176.8(2)
N3 C26 C38 C37 -178.6(2)
C25 C26 C38 C37 1.4(4)
N1 C37 C38 C26 -174.6(3)
C23 C37 C38 C26 3.1(4)
N1 C37 C38 C39 3.6(4)
C23 C37 C38 C39 -178.8(3)
C26 C38 C39 C41 0.1(4)
C37 C38 C39 C41 -178.1(2)
C26 C38 C39 C40 178.3(2)
C37 C38 C39 C40 0.1(4)
C41 C39 C40 C36 177.2(2)
C38 C39 C40 C36 -1.0(4)
C41 C39 C40 C32 -1.0(4)
C38 C39 C40 C32 -179.2(2)
C35 C36 C40 C39 178.7(3)
N1 C36 C40 C39 -1.9(4)
C35 C36 C40 C32 -3.1(4)
N1 C36 C40 C32 176.3(3)
N2 C32 C40 C39 -1.2(4)
C33 C32 C40 C39 177.8(2)
N2 C32 C40 C36 -179.4(2)
C33 C32 C40 C36 -0.4(4)
C40 C39 C41 C27 -179.7(2)
C38 C39 C41 C27 -1.5(4)
C40 C39 C41 C31 0.6(4)
C38 C39 C41 C31 178.8(2)
N3 C27 C41 C39 -0.4(4)
C28 C27 C41 C39 179.3(2)
N3 C27 C41 C31 179.3(2)
C28 C27 C41 C31 -1.0(4)
N2 C31 C41 C39 2.0(4)
C30 C31 C41 C39 -177.8(2)
N2 C31 C41 C27 -177.7(2)
C30 C31 C41 C27 2.5(4)
N2 C42 C43 C44 178.2(3)
N3 C45 C46 C47 174.9(2)
N1 C48 C49 C50 -173.6(3)
C23 C37 N1 C36 175.7(3)
C38 C37 N1 C36 -6.7(4)
C23 C37 N1 C48 -8.2(4)
C38 C37 N1 C48 169.4(3)
C35 C36 N1 C37 -174.8(3)
C40 C36 N1 C37 5.8(4)
C35 C36 N1 C48 9.2(4)
C40 C36 N1 C48 -170.2(2)
C49 C48 N1 C37 91.0(3)
C49 C48 N1 C36 -92.8(3)
C30 C31 N2 C32 175.4(2)
C41 C31 N2 C32 -4.4(4)
C30 C31 N2 C42 -1.5(4)
C41 C31 N2 C42 178.7(2)
C33 C32 N2 C31 -175.0(3)
C40 C32 N2 C31 4.0(4)
C33 C32 N2 C42 1.9(4)
C40 C32 N2 C42 -179.1(2)
C43 C42 N2 C31 86.5(3)
C43 C42 N2 C32 -90.5(3)
C25 C26 N3 C27 174.7(2)
C38 C26 N3 C27 -5.3(4)
C25 C26 N3 C45 -2.3(4)
C38 C26 N3 C45 177.7(2)
C28 C27 N3 C26 -175.8(2)
C41 C27 N3 C26 3.9(4)
C28 C27 N3 C45 1.3(4)
C41 C27 N3 C45 -179.1(2)
C46 C45 N3 C26 91.0(3)
C46 C45 N3 C27 -86.1(3)
C10 C11 N4 C8 -0.6(3)
C9 C8 N4 C11 0.5(3)
C7 C8 N4 C11 -178.5(3)
C2 C1 N5 C4 0.3(4)
C3 C4 N5 C1 -0.5(4)
C5 C4 N5 C1 177.5(3)
C14 C15 N6 C12 0.9(4)
C16 C15 N6 C12 178.6(3)
C13 C12 N6 C15 -1.8(4)
C21 C22 N7 C19 -0.7(4)
C20 C19 N7 C22 0.9(3)
C18 C19 N7 C22 -175.6(3)
C17 C18 O1 B1 6.3(5)
C19 C18 O1 B1 -173.9(3)
C17 C16 O2 B1 1.5(5)
C15 C16 O2 B1 179.7(3)
C6 C7 O3 B2 9.2(4)
C8 C7 O3 B2 -171.1(3)
C6 C5 O4 B2 -11.9(4)
C4 C5 O4 B2 167.8(3)
C16 O2 B1 F2 -117.0(3)
C16 O2 B1 F1 122.1(3)
C16 O2 B1 O1 3.0(4)
C18 O1 B1 F2 113.5(3)
C18 O1 B1 F1 -127.2(3)
C18 O1 B1 O2 -7.0(4)
C7 O3 B2 F3 -142.7(3)
C7 O3 B2 F4 96.4(3)
C7 O3 B2 O4 -21.8(4)
C5 O4 B2 F3 144.4(3)
C5 O4 B2 F4 -95.9(3)
C5 O4 B2 O3 23.1(4)
